data_8105240
loop_
_publ_author_name
'Ha, Kwang'

_publ_section_title
;
 Crystal structure of cyclo-[tetrachlorido-bis(\m2-p-xylylenediamine-\k2
 N:N&#x2032;)dipalladium(II)] dimethyl sulfoxide solvate,
 C20H36Cl4N4O2Pd2S2
;
_journal_issue 3
_journal_name_full 'Zeitschrift f\"ur Kristallographie - New Crystal Structures'
_journal_page_first 629
_journal_page_last 630
_journal_paper_doi 10.1515/ncrs-2019-0867
_journal_volume 235
_journal_year 2020
_chemical_formula_moiety 'C16 H24 Cl4 N4 Pd2, 2(C2 H6 O S)'
_chemical_formula_sum 'C20 H36 Cl4 N4 O2 Pd2 S2'
_chemical_formula_weight 783.25
_chemical_name_systematic
;
<i>cyclo</i>[tetrachlorido-bis(\m~2~-<i>p</i>-xylylenediamine)dipalladium(II)]
dimethyl sulfoxide solvate
;
_space_group_crystal_system tetragonal
_space_group_IT_number 110
_space_group_name_Hall 'I 4bw -2c'
_space_group_name_H-M_alt 'I 41 c d'
_atom_sites_solution_hydrogens geom
_atom_sites_solution_primary direct
_atom_sites_solution_secondary difmap
_audit_creation_method SHELXL-2014/7
_cell_angle_alpha 90
_cell_angle_beta 90
_cell_angle_gamma 90
_cell_formula_units_Z 8
_cell_length_a 17.3126(19)
_cell_length_b 17.3126(19)
_cell_length_c 19.725(2)
_cell_measurement_reflns_used 9926
_cell_measurement_temperature 223(2)
_cell_measurement_theta_max 27.68
_cell_measurement_theta_min 2.35
_cell_volume 5912.1(11)
_computing_cell_refinement 'Bruker SAINT [1]'
_computing_data_collection 'Bruker APEX2 [1]'
_computing_data_reduction 'Bruker SAINT [1]'
_computing_molecular_graphics 'ORTEP-III [3]'
_computing_publication_material 'SHELXL-2014/7 [2]'
_computing_structure_refinement 'SHELXL-2014/7 [2]'
_computing_structure_solution 'SHELXL-2014/7 [2]'
_diffrn_ambient_temperature 223(2)
_diffrn_measured_fraction_theta_full 1.000
_diffrn_measured_fraction_theta_max 0.999
_diffrn_measurement_device_type 'PHOTON 100 CMOS detector'
_diffrn_measurement_method '\f and \w scans'
_diffrn_radiation_type MoK\a
_diffrn_radiation_wavelength 0.71073
_diffrn_reflns_av_R_equivalents 0.0956
_diffrn_reflns_av_unetI/netI 0.0248
_diffrn_reflns_Laue_measured_fraction_full 1.000
_diffrn_reflns_Laue_measured_fraction_max 0.999
_diffrn_reflns_limit_h_max 23
_diffrn_reflns_limit_h_min -23
_diffrn_reflns_limit_k_max 23
_diffrn_reflns_limit_k_min -23
_diffrn_reflns_limit_l_max 26
_diffrn_reflns_limit_l_min -25
_diffrn_reflns_number 92873
_diffrn_reflns_point_group_measured_fraction_full 0.995
_diffrn_reflns_point_group_measured_fraction_max 0.990
_diffrn_reflns_theta_full 25.242
_diffrn_reflns_theta_max 28.325
_diffrn_reflns_theta_min 2.353
_diffrn_source 'sealed tube'
_exptl_absorpt_coefficient_mu 1.744
_exptl_absorpt_correction_T_max 0.7457
_exptl_absorpt_correction_T_min 0.6901
_exptl_absorpt_correction_type multi-scan
_exptl_absorpt_process_details 'SADABS (Bruker, 2016) [1]'
_exptl_crystal_colour Yellow
_exptl_crystal_density_diffrn 1.760
_exptl_crystal_description Block
_exptl_crystal_F_000 3136
_exptl_crystal_size_max 0.13
_exptl_crystal_size_mid 0.10
_exptl_crystal_size_min 0.05
_refine_diff_density_max 0.427
_refine_diff_density_min -0.295
_refine_diff_density_rms 0.077
_refine_ls_abs_structure_details
;
 Flack x determined using 1288 quotients [(I+)-(I-)]/[(I+)+(I-)]
 (Parsons, Flack and Wagner, Acta Cryst. B69 (2013) 249-259).
;
_refine_ls_abs_structure_Flack -0.039(15)
_refine_ls_extinction_coef .
_refine_ls_extinction_method none
_refine_ls_goodness_of_fit_ref 1.106
_refine_ls_hydrogen_treatment constr
_refine_ls_matrix_type full
_refine_ls_number_parameters 156
_refine_ls_number_reflns 3644
_refine_ls_number_restraints 1
_refine_ls_restrained_S_all 1.105
_refine_ls_R_factor_all 0.0436
_refine_ls_R_factor_gt 0.0284
_refine_ls_shift/su_max 0.000
_refine_ls_shift/su_mean 0.000
_refine_ls_structure_factor_coef Fsqd
_refine_ls_weighting_details 'w=1/[\s^2^(Fo^2^)+(0.0192P)^2^+7.8430P] where P=(Fo^2^+2Fc^2^)/3'
_refine_ls_weighting_scheme calc
_refine_ls_wR_factor_gt 0.0492
_refine_ls_wR_factor_ref 0.0536
_reflns_Friedel_coverage 0.924
_reflns_Friedel_fraction_full 0.989
_reflns_Friedel_fraction_max 0.981
_reflns_number_gt 3037
_reflns_number_total 3644
_reflns_threshold_expression 'I > 2\s(I)'
_cod_data_source_file suppl_ncrs-2019-0867_suppl.cif
_cod_data_source_block Pd2Cl4(pxd)2
_cod_depositor_comments
;
The following automatic conversions were performed:

data item '_exptl_absorpt_correction_type' value 'Multi-scan' was
changed to 'multi-scan' in accordance with the built-in table derived
from the CIF Core dictionary named 'cif_core.dic' version 2.4.5 last
updated on 2014-11-21.

Automatic conversion script
Id: cif_fix_values 8738 2021-04-28 16:35:53Z antanas 
;
_cod_original_cell_volume 5912.1(14)
_cod_database_code 8105240
_shelx_shelxl_version_number 2014/7
_shelx_space_group_comment
;
The symmetry employed for this shelxl refinement is uniquely defined
by the following loop, which should always be used as a source of
symmetry information in preference to the above space-group names.
They are only intended as comments.
;
_shelx_estimated_absorpt_t_min 0.805
_shelx_estimated_absorpt_t_max 0.918

loop_
_space_group_symop_operation_xyz
'x, y, z'
'-x+1/2, -y+1/2, z+1/2'
'-y, x+1/2, z+1/4'
'y+1/2, -x, z+3/4'
'x, -y, z+1/2'
'-x+1/2, y+1/2, z'
'-y, -x+1/2, z+3/4'
'y+1/2, x, z+1/4'
'x+1/2, y+1/2, z+1/2'
'-x+1, -y+1, z+1'
'-y+1/2, x+1, z+3/4'
'y+1, -x+1/2, z+5/4'
'x+1/2, -y+1/2, z+1'
'-x+1, y+1, z+1/2'
'-y+1/2, -x+1, z+5/4'
'y+1, x+1/2, z+3/4'

loop_
_atom_site_label
_atom_site_type_symbol
_atom_site_fract_x
_atom_site_fract_y
_atom_site_fract_z
_atom_site_U_iso_or_equiv
_atom_site_adp_type
_atom_site_occupancy
_atom_site_site_symmetry_order
_atom_site_calc_flag
_atom_site_refinement_flags_posn
_atom_site_refinement_flags_adp
_atom_site_refinement_flags_occupancy
_atom_site_disorder_assembly
_atom_site_disorder_group
Pd1 Pd 0.14995(2) 0.34518(2) 0.22290(5) 0.02295(8) Uani 1 1 d . . . . .
Cl1 Cl 0.24240(9) 0.43944(9) 0.23687(7) 0.0438(4) Uani 1 1 d . . . . .
Cl2 Cl 0.06969(10) 0.24040(9) 0.21084(7) 0.0502(5) Uani 1 1 d . . . . .
N1 N 0.1408(3) 0.3376(3) 0.3256(3) 0.0272(14) Uani 1 1 d . . . . .
H1A H 0.1611 0.2921 0.3385 0.033 Uiso 1 1 calc R U . . .
H1B H 0.1703 0.3751 0.3439 0.033 Uiso 1 1 calc R U . . .
N2 N 0.1579(3) 0.3496(3) 0.1197(4) 0.0282(15) Uani 1 1 d . . . . .
H2A H 0.2039 0.3296 0.1078 0.034 Uiso 1 1 calc R U . . .
H2B H 0.1213 0.3182 0.1026 0.034 Uiso 1 1 calc R U . . .
C1 C 0.0625(3) 0.3438(3) 0.3558(3) 0.0321(14) Uani 1 1 d . . . . .
H1C H 0.0644 0.3257 0.4029 0.038 Uiso 1 1 calc R U . . .
H1D H 0.0272 0.3099 0.3309 0.038 Uiso 1 1 calc R U . . .
C2 C 0.0311(3) 0.4246(3) 0.3547(3) 0.0252(12) Uani 1 1 d . . . . .
C3 C 0.0157(3) 0.4628(3) 0.4143(2) 0.0334(12) Uani 1 1 d . . . . .
H3 H 0.0265 0.4384 0.4559 0.040 Uiso 1 1 calc R U . . .
C4 C 0.0148(3) 0.4633(3) 0.2940(2) 0.0280(11) Uani 1 1 d . . . . .
H4 H 0.0242 0.4384 0.2525 0.034 Uiso 1 1 calc R U . . .
C5 C 0.1502(3) 0.4254(3) 0.0858(3) 0.0328(13) Uani 1 1 d . . . . .
H5A H 0.1596 0.4187 0.0372 0.039 Uiso 1 1 calc R U . . .
H5B H 0.1900 0.4603 0.1035 0.039 Uiso 1 1 calc R U . . .
C6 C 0.0724(3) 0.4623(3) 0.0955(3) 0.0268(12) Uani 1 1 d . . . . .
C7 C 0.0040(3) 0.4204(3) 0.0967(3) 0.0313(11) Uani 1 1 d . . . . .
H7 H 0.0059 0.3662 0.0972 0.038 Uiso 1 1 calc R U . . .
C8 C 0.0672(3) 0.5425(3) 0.0971(3) 0.0310(11) Uani 1 1 d . . . . .
H8 H 0.1127 0.5721 0.0985 0.037 Uiso 1 1 calc R U . . .
S1 S 0.25896(8) 0.13619(7) 0.31097(7) 0.0367(3) Uani 1 1 d . . . . .
O1 O 0.2463(3) 0.21404(17) 0.3429(3) 0.0403(8) Uani 1 1 d . . . . .
C9 C 0.3248(4) 0.0893(4) 0.3655(3) 0.0575(18) Uani 1 1 d . . . . .
H9A H 0.3672 0.1239 0.3759 0.086 Uiso 1 1 calc R U . . .
H9B H 0.3446 0.0433 0.3434 0.086 Uiso 1 1 calc R U . . .
H9C H 0.2986 0.0748 0.4071 0.086 Uiso 1 1 calc R U . . .
C10 C 0.3231(5) 0.1524(4) 0.2421(3) 0.077(2) Uani 1 1 d . . . . .
H10A H 0.2978 0.1843 0.2083 0.115 Uiso 1 1 calc R U . . .
H10B H 0.3375 0.1033 0.2220 0.115 Uiso 1 1 calc R U . . .
H10C H 0.3691 0.1786 0.2584 0.115 Uiso 1 1 calc R U . . .

loop_
_atom_site_aniso_label
_atom_site_aniso_U_11
_atom_site_aniso_U_22
_atom_site_aniso_U_33
_atom_site_aniso_U_23
_atom_site_aniso_U_13
_atom_site_aniso_U_12
Pd1 0.0204(2) 0.0204(2) 0.02805(14) 0.00238(18) 0.00156(18) 0.00063(12)
Cl1 0.0457(8) 0.0416(8) 0.0443(11) 0.0037(7) -0.0010(7) -0.0214(6)
Cl2 0.0611(10) 0.0484(9) 0.0411(11) -0.0044(7) 0.0052(8) -0.0317(7)
N1 0.026(2) 0.023(2) 0.033(4) 0.004(2) -0.002(2) 0.0029(18)
N2 0.024(2) 0.032(3) 0.029(4) 0.0012(19) 0.003(2) 0.001(2)
C1 0.031(3) 0.031(3) 0.034(3) 0.008(2) 0.009(2) 0.001(2)
C2 0.022(3) 0.028(3) 0.026(3) 0.006(2) 0.006(2) 0.000(2)
C3 0.037(3) 0.042(3) 0.021(2) 0.008(2) 0.000(2) 0.006(2)
C4 0.027(2) 0.036(3) 0.021(2) -0.0005(19) -0.0003(18) 0.009(2)
C5 0.031(3) 0.038(3) 0.029(3) 0.010(2) 0.006(2) 0.003(3)
C6 0.031(3) 0.031(3) 0.018(3) 0.003(2) 0.002(2) 0.000(2)
C7 0.032(3) 0.025(3) 0.037(2) 0.002(2) 0.002(2) 0.000(2)
C8 0.028(2) 0.033(3) 0.032(3) 0.003(2) -0.001(2) -0.004(2)
S1 0.0339(7) 0.0249(6) 0.0512(8) -0.0040(6) -0.0045(6) 0.0007(5)
O1 0.0377(18) 0.0259(16) 0.057(2) -0.007(2) -0.0087(16) 0.007(2)
C9 0.063(4) 0.044(4) 0.065(5) 0.014(3) 0.000(3) 0.019(3)
C10 0.127(7) 0.065(5) 0.039(4) 0.004(3) 0.021(4) 0.008(5)

loop_
_atom_type_symbol
_atom_type_description
_atom_type_scat_dispersion_real
_atom_type_scat_dispersion_imag
_atom_type_scat_source
C C 0.0033 0.0016 'International Tables Vol C Tables 4.2.6.8 and 6.1.1.4'
H H 0.0000 0.0000 'International Tables Vol C Tables 4.2.6.8 and 6.1.1.4'
Cl Cl 0.1484 0.1585 'International Tables Vol C Tables 4.2.6.8 and 6.1.1.4'
N N 0.0061 0.0033 'International Tables Vol C Tables 4.2.6.8 and 6.1.1.4'
O O 0.0106 0.0060 'International Tables Vol C Tables 4.2.6.8 and 6.1.1.4'
Pd Pd -0.9988 1.0072 'International Tables Vol C Tables 4.2.6.8 and 6.1.1.4'
S S 0.1246 0.1234 'International Tables Vol C Tables 4.2.6.8 and 6.1.1.4'

loop_
_geom_angle_atom_site_label_1
_geom_angle_atom_site_label_2
_geom_angle_atom_site_label_3
_geom_angle
_geom_angle_site_symmetry_1
_geom_angle_site_symmetry_3
N1 Pd1 N2 178.4(2) . .
N1 Pd1 Cl2 90.31(15) . .
N2 Pd1 Cl2 88.11(13) . .
N1 Pd1 Cl1 88.88(16) . .
N2 Pd1 Cl1 92.64(14) . .
Cl2 Pd1 Cl1 172.99(6) . .
C1 N1 Pd1 117.7(4) . .
C1 N1 H1A 107.9 . .
Pd1 N1 H1A 107.9 . .
C1 N1 H1B 107.9 . .
Pd1 N1 H1B 107.9 . .
H1A N1 H1B 107.2 . .
C5 N2 Pd1 118.5(4) . .
C5 N2 H2A 107.7 . .
Pd1 N2 H2A 107.7 . .
C5 N2 H2B 107.7 . .
Pd1 N2 H2B 107.7 . .
H2A N2 H2B 107.1 . .
N1 C1 C2 113.1(4) . .
N1 C1 H1C 109.0 . .
C2 C1 H1C 109.0 . .
N1 C1 H1D 109.0 . .
C2 C1 H1D 109.0 . .
H1C C1 H1D 107.8 . .
C3 C2 C4 117.6(4) . .
C3 C2 C1 120.3(5) . .
C4 C2 C1 122.1(5) . .
C2 C3 C3 121.2(3) . 10_454
C2 C3 H3 119.4 . .
C3 C3 H3 119.4 10_454 .
C4 C4 C2 121.2(3) 10_454 .
C4 C4 H4 119.4 10_454 .
C2 C4 H4 119.4 . .
N2 C5 C6 113.6(5) . .
N2 C5 H5A 108.8 . .
C6 C5 H5A 108.8 . .
N2 C5 H5B 108.8 . .
C6 C5 H5B 108.8 . .
H5A C5 H5B 107.7 . .
C7 C6 C8 117.8(5) . .
C7 C6 C5 123.0(5) . .
C8 C6 C5 119.0(5) . .
C6 C7 C8 121.0(4) . 10_454
C6 C7 H7 119.5 . .
C8 C7 H7 119.5 10_454 .
C7 C8 C6 121.1(5) 10_454 .
C7 C8 H8 119.4 10_454 .
C6 C8 H8 119.4 . .
O1 S1 C9 104.6(3) . .
O1 S1 C10 105.6(3) . .
C9 S1 C10 97.8(4) . .
S1 C9 H9A 109.5 . .
S1 C9 H9B 109.5 . .
H9A C9 H9B 109.5 . .
S1 C9 H9C 109.5 . .
H9A C9 H9C 109.5 . .
H9B C9 H9C 109.5 . .
S1 C10 H10A 109.5 . .
S1 C10 H10B 109.5 . .
H10A C10 H10B 109.5 . .
S1 C10 H10C 109.5 . .
H10A C10 H10C 109.5 . .
H10B C10 H10C 109.5 . .

loop_
_geom_bond_atom_site_label_1
_geom_bond_atom_site_label_2
_geom_bond_distance
_geom_bond_site_symmetry_2
Pd1 N1 2.037(7) .
Pd1 N2 2.042(7) .
Pd1 Cl2 2.2974(15) .
Pd1 Cl1 2.3023(14) .
N1 C1 1.485(7) .
N1 H1A 0.9000 .
N1 H1B 0.9000 .
N2 C5 1.478(7) .
N2 H2A 0.9000 .
N2 H2B 0.9000 .
C1 C2 1.502(7) .
C1 H1C 0.9800 .
C1 H1D 0.9800 .
C2 C3 1.376(7) .
C2 C4 1.400(7) .
C3 C3 1.397(11) 10_454
C3 H3 0.9400 .
C4 C4 1.371(10) 10_454
C4 H4 0.9400 .
C5 C6 1.503(7) .
C5 H5A 0.9800 .
C5 H5B 0.9800 .
C6 C7 1.388(8) .
C6 C8 1.392(6) .
C7 C8 1.390(7) 10_454
C7 H7 0.9400 .
C8 C7 1.390(7) 10_454
C8 H8 0.9400 .
S1 O1 1.504(4) .
S1 C9 1.764(6) .
S1 C10 1.777(7) .
C9 H9A 0.9700 .
C9 H9B 0.9700 .
C9 H9C 0.9700 .
C10 H10A 0.9700 .
C10 H10B 0.9700 .
C10 H10C 0.9700 .

loop_
_geom_hbond_atom_site_label_D
_geom_hbond_atom_site_label_H
_geom_hbond_atom_site_label_A
_geom_hbond_distance_DH
_geom_hbond_distance_HA
_geom_hbond_distance_DA
_geom_hbond_angle_DHA
_geom_hbond_site_symmetry_A
N1 H1A O1 0.90 2.00 2.834(6) 153.0 .
N1 H1B Cl1 0.90 2.69 3.044(6) 104.4 .
N1 H1B Cl2 0.90 2.78 3.558(7) 145.9 12_454
N2 H2A O1 0.90 2.05 2.898(6) 157.4 11_544
N2 H2B Cl2 0.90 2.68 3.023(6) 103.9 .
C1 H1D Cl2 0.98 2.76 3.376(7) 121.8 .
C5 H5B Cl1 0.98 2.81 3.389(6) 118.8 .
C9 H9C Cl2 0.97 2.80 3.519(7) 131.5 15_544
C10 H10A O1 0.97 2.53 3.423(9) 153.9 11_544

loop_
_geom_torsion_atom_site_label_1
_geom_torsion_atom_site_label_2
_geom_torsion_atom_site_label_3
_geom_torsion_atom_site_label_4
_geom_torsion
_geom_torsion_site_symmetry_1
_geom_torsion_site_symmetry_2
_geom_torsion_site_symmetry_3
_geom_torsion_site_symmetry_4
Pd1 N1 C1 C2 -73.7(6) . . . .
N1 C1 C2 C3 -116.7(6) . . . .
N1 C1 C2 C4 64.7(8) . . . .
C4 C2 C3 C3 0.6(9) . . . 10_454
C1 C2 C3 C3 -178.1(6) . . . 10_454
C3 C2 C4 C4 0.6(9) . . . 10_454
C1 C2 C4 C4 179.2(6) . . . 10_454
Pd1 N2 C5 C6 -63.3(6) . . . .
N2 C5 C6 C7 -37.2(8) . . . .
N2 C5 C6 C8 149.0(6) . . . .
C8 C6 C7 C8 2.1(7) . . . 10_454
C5 C6 C7 C8 -171.7(5) . . . 10_454
C7 C6 C8 C7 -2.9(7) . . . 10_454
C5 C6 C8 C7 171.2(5) . . . 10_454
